data_7018185
loop_
_publ_author_name
'Brietzke, Thomas'
'Mickler, Wulfhard'
'Kelling, Alexandra'
'Holdt, Hans-J\"urgen'

_publ_section_title
;
 Mono- and dinuclear ruthenium(ii) 1,6,7,12-tetraazaperylene complexes.
;
_journal_issue 9
_journal_name_full 'Dalton transactions (Cambridge, England : 2003)'
_journal_page_first 2788
_journal_page_last 2797
_journal_paper_doi 10.1039/c2dt11805j
_journal_volume 41
_journal_year 2012
_chemical_formula_moiety 'C16 H8 N4 , C2 H2 Cl6'
_chemical_formula_sum 'C18 H10 Cl6 N4'
_chemical_formula_weight 495.00
_chemical_name_common 1,6,7,12-Tetraazaperylene
_chemical_name_systematic
;
1,6,7,12-Tetraazaperylene
;
_space_group_IT_number 15
_symmetry_cell_setting monoclinic
_symmetry_space_group_name_Hall '-C 2yc'
_symmetry_space_group_name_H-M 'C 1 2/c 1'
_atom_sites_solution_hydrogens geom
_atom_sites_solution_primary direct
_atom_sites_solution_secondary difmap
_audit_creation_method SHELXL-97
_cell_angle_alpha 90.00
_cell_angle_beta 97.222(17)
_cell_angle_gamma 90.00
_cell_formula_units_Z 4
_cell_length_a 18.436(4)
_cell_length_b 5.6121(7)
_cell_length_c 19.241(4)
_cell_measurement_reflns_used 7331
_cell_measurement_temperature 210(2)
_cell_measurement_theta_max 29.39
_cell_measurement_theta_min 2.09
_cell_volume 1975.0(6)
_computing_cell_refinement 'X-AREA (Stoe, 2002)'
_computing_data_collection 'X-AREA (Stoe, 2006)'
_computing_data_reduction 'X-RED32 (Stoe, 2002)'
_computing_molecular_graphics 'ORTEP-3 for Windows (Farrugia, 1997)'
_computing_publication_material SHELXL-97
_computing_structure_refinement 'SHELXL-97 (Sheldrick, 1997)'
_computing_structure_solution 'SHELXS-97 (Sheldrick, 1997)'
_diffrn_ambient_temperature 210(2)
_diffrn_detector 'image plate (34 cm diameter)'
_diffrn_detector_area_resol_mean 6.67
_diffrn_detector_type STOE
_diffrn_measured_fraction_theta_full 0.999
_diffrn_measured_fraction_theta_max 0.999
_diffrn_measurement_details ' 180 frames, detector distance = 100 mm'
_diffrn_measurement_device '2-circle goniometer'
_diffrn_measurement_device_type 'STOE IPDS 2'
_diffrn_measurement_method 'rotation method, delta omega = 1.0 deg'
_diffrn_radiation_collimation '0.5 mm diameter, multiple pinhole'
_diffrn_radiation_monochromator 'plane graphite'
_diffrn_radiation_polarisn_norm 0
_diffrn_radiation_type 'Mo K\a'
_diffrn_radiation_wavelength 0.71073
_diffrn_reflns_av_R_equivalents 0.0593
_diffrn_reflns_av_sigmaI/netI 0.0405
_diffrn_reflns_limit_h_max 21
_diffrn_reflns_limit_h_min -21
_diffrn_reflns_limit_k_max 6
_diffrn_reflns_limit_k_min -6
_diffrn_reflns_limit_l_max 22
_diffrn_reflns_limit_l_min -22
_diffrn_reflns_number 6042
_diffrn_reflns_theta_full 25.00
_diffrn_reflns_theta_max 25.00
_diffrn_reflns_theta_min 2.13
_diffrn_source 'sealed X-ray tube, 12 x 0.4 mm long-fine focus'
_diffrn_source_current 40
_diffrn_source_power 2.00
_diffrn_source_voltage 50
_exptl_absorpt_coefficient_mu 0.88
_exptl_absorpt_correction_T_max 0.7805
_exptl_absorpt_correction_T_min 0.7788
_exptl_absorpt_correction_type sphere
_exptl_crystal_colour yellow
_exptl_crystal_density_diffrn 1.665
_exptl_crystal_density_meas ?
_exptl_crystal_description needle
_exptl_crystal_F_000 992
_exptl_crystal_size_max 1.300
_exptl_crystal_size_mid 0.533
_exptl_crystal_size_min 0.140
_refine_diff_density_max 0.305
_refine_diff_density_min -0.295
_refine_diff_density_rms 0.059
_refine_ls_extinction_coef 0.0019(5)
_refine_ls_extinction_expression Fc^*^=kFc[1+0.001xFc^2^\l^3^/sin(2\q)]^-1/4^
_refine_ls_extinction_method SHELXL
_refine_ls_goodness_of_fit_ref 1.127
_refine_ls_hydrogen_treatment mixed
_refine_ls_matrix_type full
_refine_ls_number_parameters 143
_refine_ls_number_reflns 1743
_refine_ls_number_restraints 0
_refine_ls_restrained_S_all 1.127
_refine_ls_R_factor_all 0.0524
_refine_ls_R_factor_gt 0.0421
_refine_ls_shift/su_max 0.000
_refine_ls_shift/su_mean 0.000
_refine_ls_structure_factor_coef Fsqd
_refine_ls_weighting_details 'calc w=1/[\s^2^(Fo^2^)+(0.0338P)^2^+4.2796P] where P=(Fo^2^+2Fc^2^)/3'
_refine_ls_weighting_scheme calc
_refine_ls_wR_factor_gt 0.1033
_refine_ls_wR_factor_ref 0.1072
_reflns_number_gt 1460
_reflns_number_total 1743
_reflns_threshold_expression >2sigma(I)
_cod_data_source_file c2dt11805j.txt
_cod_data_source_block brie2i
_cod_depositor_comments
;
The following automatic conversions were performed:

'_exptl_crystal_density_meas' value 'not measured' was changed to '?'
- the value is perceived as not measured.

Automatic conversion script
Id: cif_fix_values 3008 2015-01-20 13:52:24Z robertas 
;
_cod_original_sg_symbol_H-M 'C 2/c'
_cod_database_code 7018185

loop_
_symmetry_equiv_pos_as_xyz
'x, y, z'
'-x, y, -z+1/2'
'x+1/2, y+1/2, z'
'-x+1/2, y+1/2, -z+1/2'
'-x, -y, -z'
'x, -y, z-1/2'
'-x+1/2, -y+1/2, -z'
'x+1/2, -y+1/2, z-1/2'

loop_
_atom_site_label
_atom_site_type_symbol
_atom_site_fract_x
_atom_site_fract_y
_atom_site_fract_z
_atom_site_U_iso_or_equiv
_atom_site_adp_type
_atom_site_occupancy
_atom_site_symmetry_multiplicity
_atom_site_calc_flag
C1 C 0.15811(17) 0.6451(6) -0.02729(16) 0.0363(7) Uani 1 1 d
H1 H 0.1872(19) 0.507(7) -0.0195(17) 0.044 Uiso 1 1 d
C2 C 0.05607(14) 0.8173(5) 0.00760(13) 0.0254(6) Uani 1 1 d
C3 C -0.00047(14) 0.8258(5) 0.05548(13) 0.0256(6) Uani 1 1 d
C4 C -0.05077(17) 0.6755(6) 0.14920(15) 0.0358(7) Uani 1 1 d
H4 H -0.0484(18) 0.545(6) 0.1844(18) 0.043 Uiso 1 1 d
C5 C -0.10559(17) 0.8401(6) 0.14453(15) 0.0345(7) Uani 1 1 d
H5 H -0.1433(19) 0.837(6) 0.1754(17) 0.041 Uiso 1 1 d
C6 C -0.10877(15) 1.0148(5) 0.09149(14) 0.0296(6) Uani 1 1 d
C7 C -0.05443(14) 1.0080(5) 0.04596(13) 0.0257(6) Uani 1 1 d
C8 C -0.16176(17) 1.1960(6) 0.08065(16) 0.0364(7) Uani 1 1 d
H8 H -0.1996(19) 1.206(6) 0.1085(18) 0.044 Uiso 1 1 d
C9 C 0.13891(17) 0.3375(5) 0.15438(16) 0.0329(6) Uani 1 1 d
H9 H 0.1088(19) 0.432(6) 0.1225(17) 0.040 Uiso 1 1 d
Cl1 Cl 0.19381(5) 0.15247(16) 0.10849(5) 0.0508(3) Uani 1 1 d
Cl2 Cl 0.08278(6) 0.16548(17) 0.20179(5) 0.0552(3) Uani 1 1 d
Cl3 Cl 0.19503(5) 0.52575(17) 0.21102(5) 0.0540(3) Uani 1 1 d
N1 N 0.10641(13) 0.6481(4) 0.01657(12) 0.0318(5) Uani 1 1 d
N2 N 0.00160(13) 0.6634(4) 0.10558(12) 0.0318(5) Uani 1 1 d

loop_
_atom_site_aniso_label
_atom_site_aniso_U_11
_atom_site_aniso_U_22
_atom_site_aniso_U_33
_atom_site_aniso_U_23
_atom_site_aniso_U_13
_atom_site_aniso_U_12
C1 0.0341(16) 0.0354(17) 0.0390(16) -0.0022(13) 0.0029(12) 0.0087(14)
C2 0.0262(14) 0.0244(14) 0.0241(12) -0.0048(11) -0.0029(10) -0.0004(11)
C3 0.0268(14) 0.0251(14) 0.0237(12) -0.0014(11) -0.0018(10) -0.0020(11)
C4 0.0395(17) 0.0380(17) 0.0300(15) 0.0065(13) 0.0047(13) -0.0022(14)
C5 0.0341(16) 0.0407(17) 0.0293(14) -0.0007(13) 0.0068(12) -0.0046(14)
C6 0.0274(14) 0.0330(15) 0.0281(13) -0.0050(12) 0.0021(11) -0.0030(12)
C7 0.0258(13) 0.0275(14) 0.0228(12) -0.0025(11) -0.0011(10) -0.0012(11)
C8 0.0315(16) 0.0437(17) 0.0353(16) -0.0057(14) 0.0093(13) 0.0030(14)
C9 0.0370(16) 0.0289(15) 0.0322(14) 0.0017(12) 0.0015(12) 0.0043(13)
Cl1 0.0533(5) 0.0481(5) 0.0508(5) -0.0138(4) 0.0062(4) 0.0139(4)
Cl2 0.0597(6) 0.0507(5) 0.0569(5) 0.0111(4) 0.0144(4) -0.0101(4)
Cl3 0.0550(5) 0.0499(5) 0.0575(5) -0.0219(4) 0.0085(4) -0.0090(4)
N1 0.0328(13) 0.0306(13) 0.0309(12) -0.0022(10) 0.0002(10) 0.0061(11)
N2 0.0338(13) 0.0311(13) 0.0296(12) 0.0051(10) 0.0000(10) -0.0012(11)

loop_
_atom_type_symbol
_atom_type_description
_atom_type_scat_dispersion_real
_atom_type_scat_dispersion_imag
_atom_type_scat_source
C C 0.0033 0.0016 'International Tables Vol C Tables 4.2.6.8 and 6.1.1.4'
H H 0.0000 0.0000 'International Tables Vol C Tables 4.2.6.8 and 6.1.1.4'
Cl Cl 0.1484 0.1585 'International Tables Vol C Tables 4.2.6.8 and 6.1.1.4'
N N 0.0061 0.0033 'International Tables Vol C Tables 4.2.6.8 and 6.1.1.4'

loop_
_geom_angle_atom_site_label_1
_geom_angle_atom_site_label_2
_geom_angle_atom_site_label_3
_geom_angle
_geom_angle_site_symmetry_1
_geom_angle_site_symmetry_3
N1 C1 C8 124.5(3) . 5_575
N1 C1 H1 110(2) . .
C8 C1 H1 125(2) 5_575 .
N1 C2 C7 122.7(2) . 5_575
N1 C2 C3 118.7(2) . .
C7 C2 C3 118.6(2) 5_575 .
N2 C3 C7 123.0(2) . .
N2 C3 C2 118.3(2) . .
C7 C3 C2 118.7(2) . .
N2 C4 C5 124.9(3) . .
N2 C4 H4 114(2) . .
C5 C4 H4 121(2) . .
C4 C5 C6 118.8(3) . .
C4 C5 H5 122(2) . .
C6 C5 H5 119(2) . .
C8 C6 C5 125.0(3) . .
C8 C6 C7 117.5(3) . .
C5 C6 C7 117.5(3) . .
C6 C7 C2 118.6(2) . 5_575
C6 C7 C3 118.6(2) . .
C2 C7 C3 122.7(2) 5_575 .
C1 C8 C6 118.9(3) 5_575 .
C1 C8 H8 120(2) 5_575 .
C6 C8 H8 121(2) . .
Cl2 C9 Cl3 110.38(16) . .
Cl2 C9 Cl1 110.47(17) . .
Cl3 C9 Cl1 109.53(17) . .
Cl2 C9 H9 108(2) . .
Cl3 C9 H9 109(2) . .
Cl1 C9 H9 110(2) . .
C2 N1 C1 117.8(3) . .
C3 N2 C4 117.3(3) . .

loop_
_geom_bond_atom_site_label_1
_geom_bond_atom_site_label_2
_geom_bond_distance
_geom_bond_site_symmetry_2
C1 N1 1.350(4) .
C1 C8 1.368(4) 5_575
C1 H1 0.94(4) .
C2 N1 1.324(4) .
C2 C7 1.420(4) 5_575
C2 C3 1.476(4) .
C3 N2 1.324(4) .
C3 C7 1.422(4) .
C4 N2 1.358(4) .
C4 C5 1.364(4) .
C4 H4 0.99(4) .
C5 C6 1.411(4) .
C5 H5 0.97(3) .
C6 C8 1.407(4) .
C6 C7 1.412(4) .
C7 C2 1.420(4) 5_575
C8 C1 1.368(4) 5_575
C8 H8 0.93(4) .
C9 Cl2 1.753(3) .
C9 Cl3 1.758(3) .
C9 Cl1 1.763(3) .
C9 H9 0.94(4) .

loop_
_geom_torsion_atom_site_label_1
_geom_torsion_atom_site_label_2
_geom_torsion_atom_site_label_3
_geom_torsion_atom_site_label_4
_geom_torsion
_geom_torsion_site_symmetry_1
_geom_torsion_site_symmetry_4
N1 C2 C3 N2 0.1(4) . .
C7 C2 C3 N2 -179.6(2) 5_575 .
N1 C2 C3 C7 179.8(2) . .
C7 C2 C3 C7 0.2(4) 5_575 .
N2 C4 C5 C6 -0.9(5) . .
C4 C5 C6 C8 -179.6(3) . .
C4 C5 C6 C7 0.1(4) . .
C8 C6 C7 C2 0.2(4) . 5_575
C5 C6 C7 C2 -179.6(2) . 5_575
C8 C6 C7 C3 -179.6(2) . .
C5 C6 C7 C3 0.6(4) . .
N2 C3 C7 C6 -0.7(4) . .
C2 C3 C7 C6 179.6(2) . .
N2 C3 C7 C2 179.6(2) . 5_575
C2 C3 C7 C2 -0.2(4) . 5_575
C5 C6 C8 C1 179.6(3) . 5_575
C7 C6 C8 C1 -0.1(4) . 5_575
C7 C2 N1 C1 0.4(4) 5_575 .
C3 C2 N1 C1 -179.3(3) . .
C8 C1 N1 C2 -0.4(5) 5_575 .
C7 C3 N2 C4 -0.1(4) . .
C2 C3 N2 C4 179.7(3) . .
C5 C4 N2 C3 0.9(4) . .
